data_1555250
loop_
_publ_author_name
'Lu, Qingquan'
'Mondal, Shobhan'
'Cembell\'in, Sara'
'Gre\&sies, Steffen'
'Glorius, Frank'

_publ_section_title
;
 Site-selective C-H activation and regiospecific annulation using
 propargylic carbonates.
;
_journal_issue 26
_journal_name_full 'Chemical science'
_journal_page_first 6560
_journal_page_last 6564
_journal_paper_doi 10.1039/c9sc01703h
_journal_volume 10
_journal_year 2019
_chemical_formula_sum 'C19 H18 O2'
_chemical_formula_weight 278.33
_space_group_crystal_system triclinic
_space_group_IT_number 2
_space_group_name_Hall '-P 1'
_space_group_name_H-M_alt 'P -1'
_atom_sites_solution_hydrogens geom
_audit_creation_method 'APEX3 v2016.1-0'
_audit_update_record
;
2018-09-06 deposited with the CCDC.	2019-05-27 downloaded from the CCDC.
;
_cell_angle_alpha 75.291(2)
_cell_angle_beta 74.899(2)
_cell_angle_gamma 86.594(2)
_cell_formula_units_Z 2
_cell_length_a 8.2948(3)
_cell_length_b 9.5359(3)
_cell_length_c 10.0158(3)
_cell_measurement_reflns_used 4486
_cell_measurement_temperature 100.(2)
_cell_measurement_theta_max 66.5941
_cell_measurement_theta_min 4.7197
_cell_volume 739.79(4)
_computing_cell_refinement 'SAINT V8.37A (Bruker AXS Inc., 2015)'
_computing_data_collection 'APEX3 v2016.1-0 (Bruker AXS Inc., 2016)'
_computing_data_reduction 'SAINT V8.37A (Bruker AXS Inc., 2015)'
_computing_molecular_graphics 'APEX3 v2016.1-0 (Bruker AXS Inc., 2016)'
_computing_publication_material 'APEX3 v2016.1-0 (Bruker AXS Inc., 2016)'
_computing_structure_refinement 'SHELXL-2014/7 (Sheldrick, 2014)'
_computing_structure_solution 'SHELXL-2014/7 (Sheldrick, 2014)'
_diffrn_ambient_temperature 100.(2)
_diffrn_detector_area_resol_mean 8.3333
_diffrn_measured_fraction_theta_full 0.979
_diffrn_measured_fraction_theta_max 0.979
_diffrn_measurement_device_type 'Kappa CCD APEXII'
_diffrn_measurement_method 'phi / omega scans'
_diffrn_radiation_monochromator graphite
_diffrn_radiation_type CuK\a
_diffrn_radiation_wavelength 1.54178
_diffrn_reflns_av_R_equivalents 0.0391
_diffrn_reflns_av_unetI/netI 0.0333
_diffrn_reflns_limit_h_max 9
_diffrn_reflns_limit_h_min -9
_diffrn_reflns_limit_k_max 11
_diffrn_reflns_limit_k_min -11
_diffrn_reflns_limit_l_max 11
_diffrn_reflns_limit_l_min -11
_diffrn_reflns_number 10704
_diffrn_reflns_theta_full 66.64
_diffrn_reflns_theta_max 66.64
_diffrn_reflns_theta_min 4.72
_diffrn_source 'fine-focus sealed tube'
_diffrn_source_type 'fine-focus sealed tube'
_exptl_absorpt_coefficient_mu 0.629
_exptl_absorpt_correction_T_max 0.98
_exptl_absorpt_correction_T_min 0.81
_exptl_absorpt_correction_type multi-scan
_exptl_absorpt_process_details
;
Bruker AXS (2014). SADABS, Version 2014/5, Bruker AXS Inc., Madison, Wisconsin,
USA.
;
_exptl_crystal_colour colourless
_exptl_crystal_density_diffrn 1.249
_exptl_crystal_density_method 'not measured'
_exptl_crystal_description plate
_exptl_crystal_F_000 296
_exptl_crystal_size_max 0.140
_exptl_crystal_size_mid 0.140
_exptl_crystal_size_min 0.030
_refine_diff_density_max 0.173
_refine_diff_density_min -0.207
_refine_ls_extinction_method none
_refine_ls_goodness_of_fit_ref 1.065
_refine_ls_hydrogen_treatment constr
_refine_ls_matrix_type full
_refine_ls_number_parameters 193
_refine_ls_number_reflns 2564
_refine_ls_number_restraints 0
_refine_ls_restrained_S_all 1.065
_refine_ls_R_factor_all 0.0536
_refine_ls_R_factor_gt 0.0412
_refine_ls_shift/su_max 0.000
_refine_ls_shift/su_mean 0.000
_refine_ls_structure_factor_coef Fsqd
_refine_ls_weighting_details 'w=1/[\s^2^(Fo^2^)+(0.0548P)^2^+0.1586P] where P=(Fo^2^+2Fc^2^)/3'
_refine_ls_weighting_scheme calc
_refine_ls_wR_factor_gt 0.1027
_refine_ls_wR_factor_ref 0.1113
_reflns_number_gt 2025
_reflns_number_total 2564
_reflns_threshold_expression 'I > 2\s(I)'
_cod_data_source_file c9sc01703h2.cif
_cod_data_source_block glo9287
_cod_database_code 1555250

loop_
_space_group_symop_operation_xyz
'x, y, z'
'-x, -y, -z'

loop_
_atom_site_type_symbol
_atom_site_label
_atom_site_fract_x
_atom_site_fract_y
_atom_site_fract_z
_atom_site_U_iso_or_equiv
_atom_site_adp_type
_atom_site_calc_flag
_atom_site_refinement_flags_adp
_atom_site_refinement_flags_posn
_atom_site_occupancy
O O1 0.07951(13) 0.23459(13) 0.58642(11) 0.0245(3) Uani d . . 1
O O2 -0.00377(13) 0.18127(13) 0.82007(11) 0.0276(3) Uani d . . 1
C C1 0.11564(19) 0.20397(17) 0.71717(16) 0.0220(3) Uani d . . 1
C C2 0.29186(19) 0.20246(16) 0.71758(16) 0.0206(3) Uani d . . 1
C C3 0.3400(2) 0.17221(17) 0.84827(16) 0.0216(3) Uani d . . 1
C C4 0.5093(2) 0.16864(18) 0.84121(17) 0.0251(4) Uani d . . 1
H H4 0.544 0.1478 0.9274 0.03 Uiso calc U R 1
C C5 0.6302(2) 0.19473(18) 0.71146(18) 0.0260(4) Uani d . . 1
H H5 0.7453 0.1906 0.7104 0.031 Uiso calc U R 1
C C6 0.58370(19) 0.22654(18) 0.58456(17) 0.0237(4) Uani d . . 1
H H6 0.6667 0.2461 0.4965 0.028 Uiso calc U R 1
C C7 0.41467(19) 0.23008(16) 0.58516(16) 0.0208(3) Uani d . . 1
C C8 0.36269(19) 0.26189(17) 0.45195(16) 0.0209(3) Uani d . . 1
C C9 0.19943(19) 0.26326(17) 0.45760(16) 0.0223(4) Uani d . . 1
C C10 0.2174(2) 0.14776(19) 0.99251(17) 0.0268(4) Uani d . . 1
H H10A 0.278 0.1384 1.0663 0.04 Uiso calc U R 1
H H10B 0.1532 0.0588 1.0108 0.04 Uiso calc U R 1
H H10C 0.1412 0.2302 0.9943 0.04 Uiso calc U R 1
C C11 0.49173(19) 0.29302(18) 0.31239(16) 0.0214(4) Uani d . . 1
C C12 0.5285(2) 0.43482(19) 0.23356(17) 0.0290(4) Uani d . . 1
H H12 0.4717 0.5127 0.2688 0.035 Uiso calc U R 1
C C13 0.6476(2) 0.4636(2) 0.10345(19) 0.0336(4) Uani d . . 1
H H13 0.6704 0.561 0.0495 0.04 Uiso calc U R 1
C C14 0.7336(2) 0.3513(2) 0.05191(17) 0.0280(4) Uani d . . 1
H H14 0.8158 0.3712 -0.0367 0.034 Uiso calc U R 1
C C15 0.6985(2) 0.21006(19) 0.13071(17) 0.0264(4) Uani d . . 1
H H15 0.7575 0.1325 0.0965 0.032 Uiso calc U R 1
C C16 0.5776(2) 0.18091(18) 0.25946(17) 0.0254(4) Uani d . . 1
H H16 0.5532 0.0833 0.312 0.031 Uiso calc U R 1
C C17 0.1186(2) 0.29061(19) 0.33529(16) 0.0252(4) Uani d . . 1
H H17 0.2095 0.3097 0.2448 0.03 Uiso calc U R 1
C C18 0.0078(2) 0.4249(2) 0.33146(18) 0.0316(4) Uani d . . 1
H H18A -0.0796 0.4109 0.421 0.047 Uiso calc U R 1
H H18B -0.0438 0.4398 0.2514 0.047 Uiso calc U R 1
H H18C 0.0758 0.5099 0.3195 0.047 Uiso calc U R 1
C C19 0.0216(2) 0.1562(2) 0.34188(18) 0.0296(4) Uani d . . 1
H H19A 0.0986 0.0748 0.335 0.044 Uiso calc U R 1
H H19B -0.0315 0.1765 0.2624 0.044 Uiso calc U R 1
H H19C -0.0642 0.1314 0.4324 0.044 Uiso calc U R 1

loop_
_atom_site_aniso_label
_atom_site_aniso_U_11
_atom_site_aniso_U_22
_atom_site_aniso_U_33
_atom_site_aniso_U_12
_atom_site_aniso_U_13
_atom_site_aniso_U_23
O1 0.0182(5) 0.0336(7) 0.0200(6) 0.0003(5) -0.0035(4) -0.0051(5)
O2 0.0202(6) 0.0360(7) 0.0230(6) -0.0015(5) -0.0007(5) -0.0053(5)
C1 0.0235(8) 0.0216(8) 0.0202(8) -0.0002(6) -0.0048(6) -0.0044(6)
C2 0.0205(8) 0.0174(8) 0.0226(8) 0.0025(6) -0.0042(6) -0.0049(6)
C3 0.0254(8) 0.0178(8) 0.0227(8) -0.0004(6) -0.0065(6) -0.0061(6)
C4 0.0283(8) 0.0241(9) 0.0251(8) 0.0006(7) -0.0090(7) -0.0079(6)
C5 0.0211(8) 0.0271(9) 0.0313(9) 0.0006(7) -0.0079(7) -0.0084(7)
C6 0.0206(8) 0.0236(9) 0.0253(8) -0.0007(7) -0.0026(6) -0.0062(6)
C7 0.0218(8) 0.0176(8) 0.0232(8) 0.0011(6) -0.0046(6) -0.0067(6)
C8 0.0220(8) 0.0190(8) 0.0212(8) 0.0010(6) -0.0046(6) -0.0051(6)
C9 0.0223(8) 0.0229(9) 0.0190(8) 0.0010(6) -0.0018(6) -0.0042(6)
C10 0.0278(8) 0.0303(9) 0.0235(8) -0.0009(7) -0.0070(7) -0.0078(7)
C11 0.0181(7) 0.0266(9) 0.0200(8) -0.0011(6) -0.0055(6) -0.0061(6)
C12 0.0327(9) 0.0234(9) 0.0274(9) 0.0008(7) -0.0010(7) -0.0070(7)
C13 0.0381(10) 0.0260(10) 0.0291(9) -0.0055(8) 0.0022(7) -0.0031(7)
C14 0.0246(8) 0.0359(10) 0.0214(8) -0.0046(7) -0.0010(6) -0.0074(7)
C15 0.0230(8) 0.0304(9) 0.0270(8) 0.0020(7) -0.0039(7) -0.0122(7)
C16 0.0249(8) 0.0239(9) 0.0262(8) -0.0017(7) -0.0042(6) -0.0061(7)
C17 0.0212(8) 0.0330(10) 0.0207(8) 0.0008(7) -0.0055(6) -0.0055(7)
C18 0.0303(9) 0.0348(10) 0.0282(9) 0.0046(8) -0.0103(7) -0.0033(7)
C19 0.0267(8) 0.0378(10) 0.0254(8) -0.0011(8) -0.0059(7) -0.0104(7)

loop_
_atom_type_symbol
_atom_type_description
_atom_type_scat_dispersion_real
_atom_type_scat_dispersion_imag
_atom_type_scat_source
C C 0.0181 0.0091 'International Tables Vol C Tables 4.2.6.8 and 6.1.1.4'
H H 0.0000 0.0000 'International Tables Vol C Tables 4.2.6.8 and 6.1.1.4'
O O 0.0492 0.0322 'International Tables Vol C Tables 4.2.6.8 and 6.1.1.4'

loop_
_geom_angle_atom_site_label_1
_geom_angle_atom_site_label_2
_geom_angle_atom_site_label_3
_geom_angle
C1 O1 C9 123.82(12)
O2 C1 O1 115.72(14)
O2 C1 C2 127.17(14)
O1 C1 C2 117.11(13)
C7 C2 C3 120.40(14)
C7 C2 C1 118.89(14)
C3 C2 C1 120.71(14)
C4 C3 C2 117.77(14)
C4 C3 C10 118.66(14)
C2 C3 C10 123.55(14)
C3 C4 C5 121.97(15)
C3 C4 H4 119.0
C5 C4 H4 119.0
C6 C5 C4 120.32(15)
C6 C5 H5 119.8
C4 C5 H5 119.8
C5 C6 C7 120.22(14)
C5 C6 H6 119.9
C7 C6 H6 119.9
C6 C7 C2 119.30(14)
C6 C7 C8 121.10(14)
C2 C7 C8 119.60(14)
C9 C8 C7 119.07(14)
C9 C8 C11 121.25(14)
C7 C8 C11 119.68(13)
C8 C9 O1 121.49(14)
C8 C9 C17 128.06(14)
O1 C9 C17 110.44(13)
C3 C10 H10A 109.5
C3 C10 H10B 109.5
H10A C10 H10B 109.5
C3 C10 H10C 109.5
H10A C10 H10C 109.5
H10B C10 H10C 109.5
C12 C11 C16 118.78(14)
C12 C11 C8 120.46(15)
C16 C11 C8 120.76(14)
C11 C12 C13 120.43(16)
C11 C12 H12 119.8
C13 C12 H12 119.8
C14 C13 C12 120.44(16)
C14 C13 H13 119.8
C12 C13 H13 119.8
C15 C14 C13 119.29(15)
C15 C14 H14 120.4
C13 C14 H14 120.4
C14 C15 C16 120.37(16)
C14 C15 H15 119.8
C16 C15 H15 119.8
C15 C16 C11 120.68(15)
C15 C16 H16 119.7
C11 C16 H16 119.7
C9 C17 C18 111.17(13)
C9 C17 C19 110.61(14)
C18 C17 C19 111.79(14)
C9 C17 H17 107.7
C18 C17 H17 107.7
C19 C17 H17 107.7
C17 C18 H18A 109.5
C17 C18 H18B 109.5
H18A C18 H18B 109.5
C17 C18 H18C 109.5
H18A C18 H18C 109.5
H18B C18 H18C 109.5
C17 C19 H19A 109.5
C17 C19 H19B 109.5
H19A C19 H19B 109.5
C17 C19 H19C 109.5
H19A C19 H19C 109.5
H19B C19 H19C 109.5

loop_
_geom_bond_atom_site_label_1
_geom_bond_atom_site_label_2
_geom_bond_distance
O1 C1 1.3748(19)
O1 C9 1.3833(18)
O2 C1 1.2126(18)
C1 C2 1.462(2)
C2 C7 1.420(2)
C2 C3 1.422(2)
C3 C4 1.386(2)
C3 C10 1.506(2)
C4 C5 1.394(2)
C4 H4 0.95
C5 C6 1.379(2)
C5 H5 0.95
C6 C7 1.399(2)
C6 H6 0.95
C7 C8 1.462(2)
C8 C9 1.340(2)
C8 C11 1.495(2)
C9 C17 1.505(2)
C10 H10A 0.98
C10 H10B 0.98
C10 H10C 0.98
C11 C12 1.388(2)
C11 C16 1.390(2)
C12 C13 1.389(2)
C12 H12 0.95
C13 C14 1.386(3)
C13 H13 0.95
C14 C15 1.381(2)
C14 H14 0.95
C15 C16 1.387(2)
C15 H15 0.95
C16 H16 0.95
C17 C18 1.529(2)
C17 C19 1.532(2)
C17 H17 1.0
C18 H18A 0.98
C18 H18B 0.98
C18 H18C 0.98
C19 H19A 0.98
C19 H19B 0.98
C19 H19C 0.98

loop_
_geom_torsion_atom_site_label_1
_geom_torsion_atom_site_label_2
_geom_torsion_atom_site_label_3
_geom_torsion_atom_site_label_4
_geom_torsion
C9 O1 C1 O2 -179.99(14)
C9 O1 C1 C2 0.1(2)
O2 C1 C2 C7 179.19(15)
O1 C1 C2 C7 -0.9(2)
O2 C1 C2 C3 -0.1(3)
O1 C1 C2 C3 179.80(14)
C7 C2 C3 C4 -1.0(2)
C1 C2 C3 C4 178.30(14)
C7 C2 C3 C10 177.47(14)
C1 C2 C3 C10 -3.3(2)
C2 C3 C4 C5 0.5(2)
C10 C3 C4 C5 -177.97(15)
C3 C4 C5 C6 0.6(3)
C4 C5 C6 C7 -1.2(2)
C5 C6 C7 C2 0.8(2)
C5 C6 C7 C8 -179.28(15)
C3 C2 C7 C6 0.3(2)
C1 C2 C7 C6 -178.97(14)
C3 C2 C7 C8 -179.60(14)
C1 C2 C7 C8 1.1(2)
C6 C7 C8 C9 179.59(15)
C2 C7 C8 C9 -0.5(2)
C6 C7 C8 C11 -0.8(2)
C2 C7 C8 C11 179.15(14)
C7 C8 C9 O1 -0.3(2)
C11 C8 C9 O1 -179.97(14)
C7 C8 C9 C17 -178.89(15)
C11 C8 C9 C17 1.5(3)
C1 O1 C9 C8 0.5(2)
C1 O1 C9 C17 179.32(14)
C9 C8 C11 C12 79.9(2)
C7 C8 C11 C12 -99.77(19)
C9 C8 C11 C16 -100.41(19)
C7 C8 C11 C16 79.94(19)
C16 C11 C12 C13 0.7(3)
C8 C11 C12 C13 -179.60(15)
C11 C12 C13 C14 -1.2(3)
C12 C13 C14 C15 0.6(3)
C13 C14 C15 C16 0.5(3)
C14 C15 C16 C11 -1.0(2)
C12 C11 C16 C15 0.4(2)
C8 C11 C16 C15 -179.31(14)
C8 C9 C17 C18 -118.47(18)
O1 C9 C17 C18 62.84(17)
C8 C9 C17 C19 116.71(18)
O1 C9 C17 C19 -61.98(17)
